data_2241403
loop_
_publ_author_name
'Umadevi, M.'
'Raju, Potharaju'
'Yamuna, R.'
'Mohanakrishnan, Arasambattu K.'
'Chakkaravarthi, G.'

_publ_section_title
;
 Crystal structure of (<i>E</i>)-diethyl
 2-[(1-phenylsulfonyl-1<i>H</i>-indol-3-yl)methylidene]succinate
;
_journal_coeditor_code RK2433
_journal_issue 12
_journal_name_full 'Acta Crystallographica Section E'
_journal_page_first o1029
_journal_page_last o1030
_journal_paper_doi 10.1107/S2056989015023075
_journal_volume 71
_journal_year 2015
_chemical_formula_iupac 'C23 H23 N O6 S'
_chemical_formula_moiety 'C23 H23 N O6 S'
_chemical_formula_sum 'C23 H23 N O6 S'
_chemical_formula_weight 441.48
_chemical_name_systematic
;
(<i>E</i>)-Diethyl
2-[(1-phenylsulfonyl-1<i>H</i>-indol-3-yl)methylidene]succinate
;
_space_group_IT_number 14
_symmetry_cell_setting monoclinic
_symmetry_space_group_name_Hall '-P 2yn'
_symmetry_space_group_name_H-M 'P 1 21/n 1'
_atom_sites_solution_hydrogens geom
_atom_sites_solution_primary direct
_atom_sites_solution_secondary difmap
_audit_creation_method SHELXL-97
_cell_angle_alpha 90.00
_cell_angle_beta 91.121(3)
_cell_angle_gamma 90.00
_cell_formula_units_Z 4
_cell_length_a 8.3458(8)
_cell_length_b 24.657(2)
_cell_length_c 10.9448(9)
_cell_measurement_reflns_used 6504
_cell_measurement_temperature 295(2)
_cell_measurement_theta_max 23.4
_cell_measurement_theta_min 2.5
_cell_volume 2251.8(3)
_computing_cell_refinement
;
<i>SAINT</i> (Bruker,    2004)
;
_computing_data_collection
;
<i>APEX2</i> (Bruker,    2004)
;
_computing_data_reduction
;
<i>SAINT</i> (Bruker,    2004)
;
_computing_molecular_graphics
;
<i>PLATON</i> (Spek, 2009)
;
_computing_publication_material
;
<i>SHELXL97</i> (Sheldrick, 2008)
;
_computing_structure_refinement
;
<i>SHELXL97</i> (Sheldrick, 2008)
;
_computing_structure_solution
;
<i>SHELXS97</i> (Sheldrick, 2008)
;
_diffrn_ambient_temperature 295(2)
_diffrn_measured_fraction_theta_full 0.991
_diffrn_measured_fraction_theta_max 0.991
_diffrn_measurement_device_type 'Bruker Kappa APEXII CCD'
_diffrn_measurement_method '\w and \f scan'
_diffrn_radiation_monochromator graphite
_diffrn_radiation_source 'fine--focus sealed tube'
_diffrn_radiation_type MoK\a
_diffrn_radiation_wavelength 0.71073
_diffrn_reflns_av_R_equivalents 0.0448
_diffrn_reflns_av_sigmaI/netI 0.0378
_diffrn_reflns_limit_h_max 10
_diffrn_reflns_limit_h_min -10
_diffrn_reflns_limit_k_max 30
_diffrn_reflns_limit_k_min -30
_diffrn_reflns_limit_l_max 13
_diffrn_reflns_limit_l_min -13
_diffrn_reflns_number 31225
_diffrn_reflns_theta_full 26.50
_diffrn_reflns_theta_max 26.50
_diffrn_reflns_theta_min 2.49
_diffrn_standards_interval_time 0
_diffrn_standards_number 0
_exptl_absorpt_coefficient_mu 0.182
_exptl_absorpt_correction_T_max 0.9645
_exptl_absorpt_correction_T_min 0.9474
_exptl_absorpt_correction_type multi-scan
_exptl_absorpt_process_details
;
(<i>SADABS</i>; Sheldrick, 1996)
;
_exptl_crystal_colour colourless
_exptl_crystal_density_diffrn 1.302
_exptl_crystal_density_method 'not measured'
_exptl_crystal_description block
_exptl_crystal_F_000 928
_exptl_crystal_size_max 0.30
_exptl_crystal_size_mid 0.24
_exptl_crystal_size_min 0.20
_refine_diff_density_max 0.314
_refine_diff_density_min -0.348
_refine_ls_extinction_method none
_refine_ls_goodness_of_fit_ref 1.025
_refine_ls_hydrogen_treatment constr
_refine_ls_matrix_type full
_refine_ls_number_parameters 322
_refine_ls_number_reflns 4631
_refine_ls_number_restraints 5
_refine_ls_restrained_S_all 1.035
_refine_ls_R_factor_all 0.0921
_refine_ls_R_factor_gt 0.0490
_refine_ls_shift/su_max 0.000
_refine_ls_shift/su_mean 0.000
_refine_ls_structure_factor_coef Fsqd
_refine_ls_weighting_details 'calc w=1/[\s^2^(Fo^2^)+(0.0555P)^2^+0.8923P] where P=(Fo^2^+2Fc^2^)/3'
_refine_ls_weighting_scheme calc
_refine_ls_wR_factor_gt 0.1175
_refine_ls_wR_factor_ref 0.1390
_reflns_number_gt 2889
_reflns_number_total 4631
_reflns_threshold_expression >2\s(I)
_cod_data_source_file rk2433sup1.cif
_cod_data_source_block I
_cod_original_sg_symbol_H-M 'P 21/n'
_cod_database_code 2241403

loop_
_symmetry_equiv_pos_as_xyz
'x, y, z'
'-x+1/2, y+1/2, -z+1/2'
'-x, -y, -z'
'x-1/2, -y-1/2, z-1/2'

loop_
_atom_site_type_symbol
_atom_site_label
_atom_site_fract_x
_atom_site_fract_y
_atom_site_fract_z
_atom_site_U_iso_or_equiv
_atom_site_adp_type
_atom_site_calc_flag
_atom_site_refinement_flags
_atom_site_occupancy
_atom_site_symmetry_multiplicity
_atom_site_disorder_assembly
_atom_site_disorder_group
C C1 0.6466(3) 0.30006(9) 0.3924(2) 0.0459(6) Uani d . 1 1 . .
C C2 0.6500(3) 0.26226(10) 0.2988(2) 0.0567(7) Uani d . 1 1 . .
H H2 0.7465 0.2522 0.2641 0.068 Uiso calc R 1 1 . .
C C3 0.5073(4) 0.23988(12) 0.2582(3) 0.0763(9) Uani d . 1 1 . .
H H3 0.5069 0.2145 0.1953 0.092 Uiso calc R 1 1 . .
C C4 0.3674(5) 0.25465(15) 0.3095(4) 0.0955(12) Uani d . 1 1 . .
H H4 0.2717 0.2396 0.2808 0.115 Uiso calc R 1 1 . .
C C5 0.3651(4) 0.29161(15) 0.4035(4) 0.0997(13) Uani d . 1 1 . .
H H5 0.2686 0.3007 0.4393 0.120 Uiso calc R 1 1 . .
C C6 0.5061(4) 0.31516(11) 0.4447(3) 0.0715(8) Uani d . 1 1 . .
H H6 0.5056 0.3408 0.5069 0.086 Uiso calc R 1 1 . .
C C7 0.7896(3) 0.43043(9) 0.3542(2) 0.0478(6) Uani d . 1 1 . .
H H7 0.7400 0.4439 0.4232 0.057 Uiso calc R 1 1 . .
C C8 0.8039(3) 0.45752(9) 0.2475(2) 0.0454(6) Uani d . 1 1 . .
C C9 0.8822(3) 0.42149(9) 0.1642(2) 0.0485(6) Uani d . 1 1 . .
C C10 0.9268(4) 0.42694(12) 0.0431(3) 0.0663(8) Uani d . 1 1 . .
H H10 0.9071 0.4590 0.0006 0.080 Uiso calc R 1 1 . .
C C11 1.0001(4) 0.38407(14) -0.0123(3) 0.0844(10) Uani d . 1 1 . .
H H11 1.0287 0.3869 -0.0937 0.101 Uiso calc R 1 1 . .
C C12 1.0325(4) 0.33661(13) 0.0507(3) 0.0806(10) Uani d . 1 1 . .
H H12 1.0828 0.3082 0.0107 0.097 Uiso calc R 1 1 . .
C C13 0.9924(3) 0.33027(11) 0.1709(3) 0.0662(8) Uani d . 1 1 . .
H H13 1.0155 0.2985 0.2134 0.079 Uiso calc R 1 1 . .
C C14 0.9159(3) 0.37344(9) 0.2258(2) 0.0485(6) Uani d . 1 1 . .
C C15 0.7460(3) 0.51183(9) 0.2172(2) 0.0505(6) Uani d . 1 1 . .
H H15 0.7002 0.5161 0.1396 0.061 Uiso calc R 1 1 . .
C C16 0.7508(3) 0.55562(9) 0.2867(2) 0.0477(6) Uani d . 1 1 A .
C C17 0.8300(3) 0.55776(10) 0.4103(2) 0.0528(7) Uani d . 1 1 A .
H H17A 0.9083 0.5288 0.4167 0.063 Uiso calc R 1 1 . .
H H17B 0.8869 0.5919 0.4188 0.063 Uiso calc R 1 1 . .
C C18 0.7145(4) 0.55251(11) 0.5119(3) 0.0588(7) Uani d . 1 1 . .
O O4 0.7948(8) 0.5510(3) 0.6172(6) 0.104(2) Uani d P 0.671(6) 1 A 1
C C19 0.6975(11) 0.5455(4) 0.7255(6) 0.152(3) Uani d PD 0.671(6) 1 A 1
H H19A 0.5860 0.5536 0.7065 0.182 Uiso calc PR 0.671(6) 1 A 1
H H19B 0.7350 0.5698 0.7897 0.182 Uiso calc PR 0.671(6) 1 A 1
C C20 0.7170(10) 0.4872(4) 0.7640(6) 0.152(3) Uani d PD 0.671(6) 1 A 1
H H20A 0.6600 0.4642 0.7073 0.228 Uiso calc PR 0.671(6) 1 A 1
H H20B 0.6750 0.4824 0.8443 0.228 Uiso calc PR 0.671(6) 1 A 1
H H20C 0.8287 0.4778 0.7649 0.228 Uiso calc PR 0.671(6) 1 A 1
O O4A 0.7807(15) 0.5214(4) 0.6047(10) 0.066(2) Uani d P 0.329(6) 1 A 2
C C19A 0.677(3) 0.5038(8) 0.7017(13) 0.152(3) Uani d PD 0.329(6) 1 A 2
H H19C 0.7058 0.4669 0.7233 0.182 Uiso calc PR 0.329(6) 1 A 2
H H19D 0.5678 0.5030 0.6694 0.182 Uiso calc PR 0.329(6) 1 A 2
C C20A 0.678(2) 0.5367(8) 0.8154(11) 0.152(3) Uani d PD 0.329(6) 1 A 2
H H20D 0.7847 0.5369 0.8506 0.228 Uiso calc PR 0.329(6) 1 A 2
H H20E 0.6055 0.5212 0.8725 0.228 Uiso calc PR 0.329(6) 1 A 2
H H20F 0.6463 0.5731 0.7965 0.228 Uiso calc PR 0.329(6) 1 A 2
C C21 0.6780(4) 0.60772(11) 0.2456(3) 0.0597(7) Uani d . 1 1 . .
O O6 0.605(2) 0.6030(5) 0.1389(16) 0.076(3) Uani d P 0.75(3) 1 B 1
C C22 0.501(2) 0.6514(6) 0.1022(11) 0.111(4) Uani d PD 0.75(3) 1 B 1
H H22A 0.3980 0.6502 0.1414 0.133 Uiso calc PR 0.75(3) 1 B 1
H H22B 0.5540 0.6854 0.1226 0.133 Uiso calc PR 0.75(3) 1 B 1
C C23 0.4834(17) 0.6446(6) -0.0316(10) 0.129(5) Uani d PD 0.75(3) 1 B 1
H H23A 0.5874 0.6412 -0.0668 0.193 Uiso calc PR 0.75(3) 1 B 1
H H23B 0.4293 0.6755 -0.0659 0.193 Uiso calc PR 0.75(3) 1 B 1
H H23C 0.4220 0.6125 -0.0490 0.193 Uiso calc PR 0.75(3) 1 B 1
O O6A 0.569(7) 0.6022(18) 0.153(5) 0.096(12) Uani d P 0.25(3) 1 B 2
C C22A 0.567(3) 0.6554(16) 0.084(4) 0.077(7) Uani d PD 0.25(3) 1 B 2
H H22C 0.6598 0.6596 0.0334 0.093 Uiso calc PR 0.25(3) 1 B 2
H H22D 0.5576 0.6863 0.1384 0.093 Uiso calc PR 0.25(3) 1 B 2
C C23A 0.415(4) 0.6461(18) 0.009(5) 0.138(15) Uani d PD 0.25(3) 1 B 2
H H23D 0.4365 0.6217 -0.0570 0.207 Uiso calc PR 0.25(3) 1 B 2
H H23E 0.3773 0.6801 -0.0238 0.207 Uiso calc PR 0.25(3) 1 B 2
H H23F 0.3339 0.6308 0.0597 0.207 Uiso calc PR 0.25(3) 1 B 2
N N1 0.8600(2) 0.37943(7) 0.34558(19) 0.0484(5) Uani d . 1 1 . .
O O1 0.9526(2) 0.29189(7) 0.42972(19) 0.0672(6) Uani d . 1 1 . .
O O2 0.8019(2) 0.35559(7) 0.55794(16) 0.0678(5) Uani d U 1 1 . .
O O3 0.5734(3) 0.55723(9) 0.5029(2) 0.0778(6) Uani d . 1 1 A .
O O5 0.6935(3) 0.64938(7) 0.2993(2) 0.0852(7) Uani d . 1 1 B .
S S1 0.82591(8) 0.32957(2) 0.44398(6) 0.0503(2) Uani d U 1 1 . .

loop_
_atom_site_aniso_label
_atom_site_aniso_U_11
_atom_site_aniso_U_22
_atom_site_aniso_U_33
_atom_site_aniso_U_12
_atom_site_aniso_U_13
_atom_site_aniso_U_23
C1 0.0451(14) 0.0345(12) 0.0580(15) 0.0042(11) -0.0034(12) 0.0042(11)
C2 0.0622(18) 0.0516(15) 0.0561(16) -0.0040(13) -0.0039(13) 0.0003(12)
C3 0.083(2) 0.0685(19) 0.077(2) -0.0151(18) -0.0250(18) -0.0036(16)
C4 0.062(2) 0.073(2) 0.151(4) -0.0129(18) -0.035(2) 0.005(2)
C5 0.049(2) 0.079(2) 0.171(4) 0.0067(18) 0.009(2) -0.003(3)
C6 0.0562(19) 0.0530(16) 0.105(2) 0.0061(14) 0.0061(17) -0.0103(16)
C7 0.0529(15) 0.0371(12) 0.0533(15) 0.0003(11) 0.0010(12) -0.0034(11)
C8 0.0440(14) 0.0376(12) 0.0546(15) -0.0014(11) 0.0003(11) -0.0006(11)
C9 0.0478(15) 0.0429(13) 0.0549(15) -0.0076(11) 0.0051(12) -0.0045(11)
C10 0.078(2) 0.0557(16) 0.0657(19) -0.0134(15) 0.0154(16) -0.0019(14)
C11 0.100(3) 0.079(2) 0.076(2) -0.016(2) 0.0355(19) -0.0140(18)
C12 0.086(2) 0.064(2) 0.093(3) -0.0013(17) 0.036(2) -0.0192(18)
C13 0.0634(19) 0.0469(15) 0.089(2) 0.0050(14) 0.0201(16) -0.0047(14)
C14 0.0420(14) 0.0398(13) 0.0640(17) -0.0027(11) 0.0070(12) -0.0047(11)
C15 0.0556(16) 0.0413(13) 0.0543(15) -0.0008(11) -0.0018(12) 0.0085(11)
C16 0.0479(14) 0.0352(12) 0.0601(16) -0.0023(11) 0.0053(12) 0.0058(11)
C17 0.0507(15) 0.0410(13) 0.0667(17) -0.0065(11) -0.0003(13) -0.0009(11)
C18 0.0604(19) 0.0555(16) 0.0604(18) -0.0053(14) 0.0010(15) -0.0051(13)
O4 0.077(3) 0.180(7) 0.056(3) -0.019(4) -0.006(2) -0.001(4)
C19 0.125(4) 0.269(9) 0.063(3) -0.051(6) 0.014(3) 0.008(4)
C20 0.125(4) 0.269(9) 0.063(3) -0.051(6) 0.014(3) 0.008(4)
O4A 0.068(5) 0.082(6) 0.048(4) -0.018(5) -0.002(3) -0.003(4)
C19A 0.125(4) 0.269(9) 0.063(3) -0.051(6) 0.014(3) 0.008(4)
C20A 0.125(4) 0.269(9) 0.063(3) -0.051(6) 0.014(3) 0.008(4)
C21 0.0659(19) 0.0443(15) 0.0691(19) 0.0003(13) 0.0066(16) 0.0096(14)
O6 0.086(5) 0.047(4) 0.094(5) 0.010(4) -0.018(3) 0.017(4)
C22 0.118(10) 0.065(4) 0.148(9) 0.027(8) -0.043(8) 0.031(5)
C23 0.097(7) 0.127(7) 0.160(9) -0.017(7) -0.056(7) 0.073(7)
O6A 0.11(3) 0.078(18) 0.095(17) 0.055(14) -0.047(17) -0.023(13)
C22A 0.054(11) 0.060(12) 0.119(15) 0.028(11) 0.013(12) 0.021(9)
C23A 0.071(17) 0.107(18) 0.23(4) 0.021(18) -0.03(2) 0.02(2)
N1 0.0516(12) 0.0369(10) 0.0567(13) 0.0023(9) 0.0038(10) 0.0013(9)
O1 0.0516(11) 0.0501(10) 0.0993(15) 0.0089(9) -0.0161(10) 0.0131(10)
O2 0.0949(15) 0.0554(11) 0.0524(9) -0.0092(10) -0.0127(10) -0.0002(8)
O3 0.0607(14) 0.0908(15) 0.0824(15) 0.0018(12) 0.0100(11) -0.0054(11)
O5 0.125(2) 0.0359(10) 0.0949(16) 0.0041(11) 0.0001(14) -0.0016(10)
S1 0.0524(4) 0.0392(3) 0.0587(4) -0.0003(3) -0.0119(3) 0.0059(3)

loop_
_atom_type_symbol
_atom_type_description
_atom_type_scat_dispersion_real
_atom_type_scat_dispersion_imag
_atom_type_scat_source
C C 0.0033 0.0016 'International Tables Vol C Tables 4.2.6.8 and 6.1.1.4'
H H 0.0000 0.0000 'International Tables Vol C Tables 4.2.6.8 and 6.1.1.4'
N N 0.0061 0.0033 'International Tables Vol C Tables 4.2.6.8 and 6.1.1.4'
O O 0.0106 0.0060 'International Tables Vol C Tables 4.2.6.8 and 6.1.1.4'
S S 0.1246 0.1234 'International Tables Vol C Tables 4.2.6.8 and 6.1.1.4'

loop_
_geom_angle_atom_site_label_1
_geom_angle_atom_site_label_2
_geom_angle_atom_site_label_3
_geom_angle
C6 C1 C2 121.6(3)
C6 C1 S1 119.2(2)
C2 C1 S1 119.2(2)
C3 C2 C1 118.5(3)
C3 C2 H2 120.8
C1 C2 H2 120.8
C4 C3 C2 120.3(3)
C4 C3 H3 119.8
C2 C3 H3 119.8
C3 C4 C5 120.9(3)
C3 C4 H4 119.5
C5 C4 H4 119.5
C4 C5 C6 119.9(3)
C4 C5 H5 120.1
C6 C5 H5 120.1
C1 C6 C5 118.8(3)
C1 C6 H6 120.6
C5 C6 H6 120.6
C8 C7 N1 110.1(2)
C8 C7 H7 125.0
N1 C7 H7 125.0
C7 C8 C9 106.9(2)
C7 C8 C15 128.0(2)
C9 C8 C15 125.1(2)
C14 C9 C10 119.3(2)
C14 C9 C8 108.0(2)
C10 C9 C8 132.7(2)
C11 C10 C9 118.5(3)
C11 C10 H10 120.7
C9 C10 H10 120.7
C10 C11 C12 121.2(3)
C10 C11 H11 119.4
C12 C11 H11 119.4
C13 C12 C11 121.7(3)
C13 C12 H12 119.2
C11 C12 H12 119.2
C12 C13 C14 116.9(3)
C12 C13 H13 121.6
C14 C13 H13 121.6
C13 C14 C9 122.4(3)
C13 C14 N1 130.5(2)
C9 C14 N1 107.1(2)
C16 C15 C8 127.8(2)
C16 C15 H15 116.1
C8 C15 H15 116.1
C15 C16 C21 121.6(2)
C15 C16 C17 123.9(2)
C21 C16 C17 114.5(2)
C18 C17 C16 113.0(2)
C18 C17 H17A 109.0
C16 C17 H17A 109.0
C18 C17 H17B 109.0
C16 C17 H17B 109.0
H17A C17 H17B 107.8
O3 C18 O4 124.1(4)
O3 C18 O4A 119.9(6)
O3 C18 C17 125.8(3)
O4 C18 C17 109.2(4)
O4A C18 C17 110.0(6)
C18 O4 C19 115.5(6)
O4 C19 C20 104.9(7)
O4 C19 H19A 110.8
C20 C19 H19A 110.8
O4 C19 H19B 110.8
C20 C19 H19B 110.8
H19A C19 H19B 108.8
C18 O4A C19A 117.9(13)
O4A C19A C20A 117.0(14)
O4A C19A H19C 108.1
C20A C19A H19C 108.1
O4A C19A H19D 108.1
C20A C19A H19D 108.1
H19C C19A H19D 107.3
C19A C20A H20D 109.5
C19A C20A H20E 109.5
H20D C20A H20E 109.5
C19A C20A H20F 109.5
H20D C20A H20F 109.5
H20E C20A H20F 109.5
O5 C21 O6 124.1(7)
O5 C21 O6A 121(2)
O5 C21 C16 123.9(3)
O6 C21 C16 111.9(7)
O6A C21 C16 114(2)
C21 O6 C22 114.6(13)
C23 C22 O6 102.5(13)
C23 C22 H22A 111.2
O6 C22 H22A 111.3
C23 C22 H22B 111.2
O6 C22 H22B 111.3
H22A C22 H22B 109.2
C21 O6A C22A 107(3)
O6A C22A C23A 98(4)
O6A C22A H22C 112.3
C23A C22A H22C 112.1
O6A C22A H22D 111.9
C23A C22A H22D 112.2
H22C C22A H22D 109.8
C22A C23A H23D 109.5
C22A C23A H23E 109.5
H23D C23A H23E 109.5
C22A C23A H23F 109.5
H23D C23A H23F 109.5
H23E C23A H23F 109.5
C7 N1 C14 107.80(19)
C7 N1 S1 123.13(18)
C14 N1 S1 126.13(16)
O1 S1 O2 120.72(12)
O1 S1 N1 106.02(11)
O2 S1 N1 105.29(10)
O1 S1 C1 109.09(11)
O2 S1 C1 109.70(13)
N1 S1 C1 104.75(11)

loop_
_geom_bond_atom_site_label_1
_geom_bond_atom_site_label_2
_geom_bond_distance
C1 C6 1.366(4)
C1 C2 1.386(3)
C1 S1 1.748(2)
C2 C3 1.379(4)
C2 H2 0.9300
C3 C4 1.355(5)
C3 H3 0.9300
C4 C5 1.375(5)
C4 H4 0.9300
C5 C6 1.380(4)
C5 H5 0.9300
C6 H6 0.9300
C7 C8 1.352(3)
C7 N1 1.392(3)
C7 H7 0.9300
C8 C9 1.439(3)
C8 C15 1.460(3)
C9 C14 1.389(3)
C9 C10 1.391(4)
C10 C11 1.369(4)
C10 H10 0.9300
C11 C12 1.382(5)
C11 H11 0.9300
C12 C13 1.372(4)
C12 H12 0.9300
C13 C14 1.385(3)
C13 H13 0.9300
C14 N1 1.408(3)
C15 C16 1.321(3)
C15 H15 0.9300
C16 C21 1.487(3)
C16 C17 1.494(3)
C17 C18 1.492(4)
C17 H17A 0.9700
C17 H17B 0.9700
C18 O3 1.185(3)
C18 O4 1.323(7)
C18 O4A 1.380(12)
O4 C19 1.456(10)
C19 C20 1.507(8)
C19 H19A 0.9700
C19 H19B 0.9700
C20 H20A 0.9600
C20 H20B 0.9600
C20 H20C 0.9600
O4A C19A 1.45(2)
C19A C20A 1.485(10)
C19A H19C 0.9700
C19A H19D 0.9700
C20A H20D 0.9600
C20A H20E 0.9600
C20A H20F 0.9600
C21 O5 1.189(3)
C21 O6 1.313(17)
C21 O6A 1.36(5)
O6 C22 1.52(2)
C22 C23 1.479(8)
C22 H22A 0.9700
C22 H22B 0.9700
C23 H23A 0.9600
C23 H23B 0.9600
C23 H23C 0.9600
O6A C22A 1.51(6)
C22A C23A 1.516(10)
C22A H22C 0.9700
C22A H22D 0.9700
C23A H23D 0.9600
C23A H23E 0.9600
C23A H23F 0.9600
N1 S1 1.663(2)
O1 S1 1.4185(18)
O2 S1 1.4202(19)

loop_
_geom_hbond_atom_site_label_D
_geom_hbond_atom_site_label_H
_geom_hbond_atom_site_label_A
_geom_hbond_site_symmetry_A
_geom_hbond_distance_DH
_geom_hbond_distance_HA
_geom_hbond_distance_DA
_geom_hbond_angle_DHA
_geom_hbond_publ_flag
C13 H13 O1 . 0.93 2.44 3.012(4) 120 y
C12 H12 Cg2 4_554 0.93 2.80 3.561(4) 140 y

loop_
_geom_torsion_atom_site_label_1
_geom_torsion_atom_site_label_2
_geom_torsion_atom_site_label_3
_geom_torsion_atom_site_label_4
_geom_torsion
C6 C1 C2 C3 0.2(4)
S1 C1 C2 C3 -179.2(2)
C1 C2 C3 C4 -0.2(4)
C2 C3 C4 C5 -0.7(5)
C3 C4 C5 C6 1.6(6)
C2 C1 C6 C5 0.6(4)
S1 C1 C6 C5 -179.9(3)
C4 C5 C6 C1 -1.5(5)
N1 C7 C8 C9 2.2(3)
N1 C7 C8 C15 179.5(2)
C7 C8 C9 C14 -1.2(3)
C15 C8 C9 C14 -178.7(2)
C7 C8 C9 C10 179.4(3)
C15 C8 C9 C10 1.9(4)
C14 C9 C10 C11 1.2(4)
C8 C9 C10 C11 -179.5(3)
C9 C10 C11 C12 -1.2(5)
C10 C11 C12 C13 0.2(5)
C11 C12 C13 C14 0.8(5)
C12 C13 C14 C9 -0.8(4)
C12 C13 C14 N1 179.9(3)
C10 C9 C14 C13 -0.1(4)
C8 C9 C14 C13 -179.6(2)
C10 C9 C14 N1 179.3(2)
C8 C9 C14 N1 -0.2(3)
C7 C8 C15 C16 41.3(4)
C9 C8 C15 C16 -141.8(3)
C8 C15 C16 C21 -176.4(2)
C8 C15 C16 C17 4.6(4)
C15 C16 C17 C18 -99.6(3)
C21 C16 C17 C18 81.3(3)
C16 C17 C18 O3 -15.0(4)
C16 C17 C18 O4 175.7(4)
C16 C17 C18 O4A 141.5(4)
O3 C18 O4 C19 10.8(9)
O4A C18 O4 C19 -82.3(14)
C17 C18 O4 C19 -179.6(6)
C18 O4 C19 C20 104.0(8)
O3 C18 O4A C19A -11.3(11)
O4 C18 O4A C19A 96.2(17)
C17 C18 O4A C19A -169.3(9)
C18 O4A C19A C20A -97.2(18)
C15 C16 C21 O5 -172.0(3)
C17 C16 C21 O5 7.1(4)
C15 C16 C21 O6 3.4(9)
C17 C16 C21 O6 -177.5(8)
C15 C16 C21 O6A 19(3)
C17 C16 C21 O6A -162(3)
O5 C21 O6 C22 -15.6(18)
O6A C21 O6 C22 68(10)
C16 C21 O6 C22 169.0(11)
C21 O6 C22 C23 160.5(12)
O5 C21 O6A C22A 37(5)
O6 C21 O6A C22A -68(9)
C16 C21 O6A C22A -154(3)
C21 O6A C22A C23A -167(3)
C8 C7 N1 C14 -2.3(3)
C8 C7 N1 S1 -163.95(17)
C13 C14 N1 C7 -179.1(3)
C9 C14 N1 C7 1.5(3)
C13 C14 N1 S1 -18.2(4)
C9 C14 N1 S1 162.42(17)
C7 N1 S1 O1 -161.85(19)
C14 N1 S1 O1 39.9(2)
C7 N1 S1 O2 -32.8(2)
C14 N1 S1 O2 169.0(2)
C7 N1 S1 C1 82.8(2)
C14 N1 S1 C1 -75.4(2)
C6 C1 S1 O1 149.7(2)
C2 C1 S1 O1 -30.8(2)
C6 C1 S1 O2 15.5(2)
C2 C1 S1 O2 -165.07(19)
C6 C1 S1 N1 -97.1(2)
C2 C1 S1 N1 82.3(2)

_cod_database_fobs_code 2241403
